data_4312520
loop_
_publ_author_name
'Magdalena M. Makowska-Grzyska'
'Ewa Szajna'
'Crystal Shipley'
'Atta M. Arif'
'Michael H. Mitchell'
'Jason A. Halfen'
'Lisa M. Berreau'

_publ_section_title
;
 First Row Divalent Transition Metal Complexes of Aryl-Appended
 Tris((pyridyl)methyl)amine Ligands: Syntheses, Structures,
 Electrochemistry, and Hydroxamate Binding Properties
;
_journal_name_full 'Inorganic Chemistry'
_journal_page_first 7472
_journal_page_last 7488
_journal_paper_doi 10.1021/ic034810y
_journal_volume 42
_journal_year 2003
_chemical_formula_sum 'C22 H24 Cl2 N6 O8 Zn'
_chemical_formula_weight 636.74
_chemical_name_systematic
; 
 ? 
;
_space_group_IT_number 14
_symmetry_cell_setting monoclinic
_symmetry_space_group_name_Hall '-P 2yab'
_symmetry_space_group_name_H-M 'P 1 21/a 1'
_atom_sites_solution_hydrogens geom
_atom_sites_solution_primary direct
_atom_sites_solution_secondary difmap
_audit_creation_method SHELXL-97
_cell_angle_alpha 90.00
_cell_angle_beta 110.6306(13)
_cell_angle_gamma 90.00
_cell_formula_units_Z 4
_cell_length_a 14.4377(3)
_cell_length_b 10.8203(3)
_cell_length_c 18.7587(4)
_cell_measurement_reflns_used 5955
_cell_measurement_temperature 150(1)
_cell_measurement_theta_max 27.485
_cell_measurement_theta_min 1.018
_cell_volume 2742.56(11)
_computing_cell_refinement DENZO-SMN
_computing_data_collection 'Nonius COLLECT'
_computing_data_reduction DENZO-SMN
_computing_molecular_graphics 'WinGX, Ortep3'
_computing_structure_refinement 'SHELXL-97 (Sheldrick, 1997)'
_computing_structure_solution 'SHELXS-97 (Sheldrick, 1990)'
_diffrn_ambient_temperature 150(1)
_diffrn_measurement_device_type 'Nonius KappaCCD Diffractometer'
_diffrn_measurement_method 'Phi plus Omega scan'
_diffrn_radiation_monochromator graphite
_diffrn_radiation_source 'fine-focus sealed tube'
_diffrn_radiation_type MoK\a
_diffrn_radiation_wavelength 0.71073
_diffrn_reflns_av_R_equivalents 0.0246
_diffrn_reflns_av_sigmaI/netI 0.0403
_diffrn_reflns_limit_h_max 18
_diffrn_reflns_limit_h_min -18
_diffrn_reflns_limit_k_max 13
_diffrn_reflns_limit_k_min -14
_diffrn_reflns_limit_l_max 24
_diffrn_reflns_limit_l_min -24
_diffrn_reflns_number 10938
_diffrn_reflns_theta_max 27.48
_diffrn_reflns_theta_min 3.70
_exptl_absorpt_coefficient_mu 1.147
_exptl_absorpt_correction_T_max 0.8468
_exptl_absorpt_correction_T_min 0.7625
_exptl_absorpt_correction_type multi-scan
_exptl_absorpt_process_details 'DENZO-SMN (Otwinowski & Minor, 1997)'
_exptl_crystal_colour 'pale yellow'
_exptl_crystal_density_diffrn 1.542
_exptl_crystal_density_method 'not measured'
_exptl_crystal_description prism
_exptl_crystal_F_000 1304
_exptl_crystal_size_max 0.25
_exptl_crystal_size_mid 0.23
_exptl_crystal_size_min 0.15
_refine_ls_extinction_method none
_refine_ls_goodness_of_fit_ref 1.029
_refine_ls_hydrogen_treatment mixed
_refine_ls_matrix_type full
_refine_ls_number_parameters 448
_refine_ls_number_reflns 6268
_refine_ls_number_restraints 0
_refine_ls_restrained_S_all 1.029
_refine_ls_R_factor_all 0.0500
_refine_ls_R_factor_gt 0.0346
_refine_ls_shift/su_max 0.001
_refine_ls_shift/su_mean 0.000
_refine_ls_structure_factor_coef Fsqd
_refine_ls_weighting_details 'calc w=1/[\s^2^(Fo^2^)+(0.0416P)^2^+1.2265P] where P=(Fo^2^+2Fc^2^)/3'
_refine_ls_weighting_scheme calc
_refine_ls_wR_factor_gt 0.0806
_refine_ls_wR_factor_ref 0.0879
_reflns_number_gt 5060
_reflns_number_total 6268
_reflns_threshold_expression >2sigma(I)
_cod_data_source_file ic034810ysi20030712_122956_07.cif
_cod_data_source_block usu090(7(CH3CN)
_cod_depositor_comments
;
The following automatic conversions were performed:

'_exptl_absorpt_correction_type' value 'Multi-scan' changed to
'multi-scan' according to the built-in table from CIF Core dictionary
named 'cif_core.dic' version 2.4.1 from 2010-06-29.

Automatic conversion script
Id: cif_fix_values 1646 2011-03-28 12:23:43Z adriana 
;
_cod_database_code 4312520

loop_
_symmetry_equiv_pos_as_xyz
'x, y, z'
'-x+1/2, y+1/2, -z'
'-x, -y, -z'
'x-1/2, -y-1/2, z'

loop_
_atom_site_label
_atom_site_type_symbol
_atom_site_fract_x
_atom_site_fract_y
_atom_site_fract_z
_atom_site_U_iso_or_equiv
_atom_site_adp_type
_atom_site_occupancy
_atom_site_symmetry_multiplicity
_atom_site_calc_flag
_atom_site_refinement_flags
_atom_site_disorder_assembly
_atom_site_disorder_group
Zn1 Zn 0.485512(16) 0.40349(2) 0.759696(13) 0.02158(8) Uani 1 1 d . . .
Cl1 Cl 0.67676(4) 0.69613(5) 0.57205(3) 0.03368(13) Uani 1 1 d . . .
Cl2 Cl 0.55483(4) 0.73717(5) 0.89935(3) 0.02575(12) Uani 1 1 d . . .
O1 O 0.60143(15) 0.78552(18) 0.53575(12) 0.0535(5) Uani 1 1 d . . .
O2 O 0.71885(12) 0.64978(16) 0.51792(9) 0.0382(4) Uani 1 1 d . . .
O3 O 0.75292(17) 0.7505(3) 0.63446(13) 0.0773(7) Uani 1 1 d . . .
O4 O 0.63282(16) 0.59479(18) 0.59828(11) 0.0522(5) Uani 1 1 d . . .
O5 O 0.65876(12) 0.70944(15) 0.93272(10) 0.0398(4) Uani 1 1 d . . .
O6 O 0.50076(13) 0.65355(17) 0.92952(10) 0.0448(4) Uani 1 1 d . . .
O7 O 0.53946(11) 0.86296(14) 0.91854(9) 0.0341(4) Uani 1 1 d . . .
O8 O 0.52247(14) 0.72506(16) 0.81798(9) 0.0403(4) Uani 1 1 d . . .
N1 N 0.62777(12) 0.45957(15) 0.81381(10) 0.0232(4) Uani 1 1 d . . .
N2 N 0.52380(12) 0.29319(15) 0.86479(9) 0.0209(3) Uani 1 1 d . . .
N3 N 0.37984(12) 0.46518(15) 0.80020(9) 0.0220(3) Uani 1 1 d . . .
N4 N 0.45941(12) 0.22704(16) 0.71525(10) 0.0241(4) Uani 1 1 d . . .
N5 N 0.44520(13) 0.50117(18) 0.65766(10) 0.0302(4) Uani 1 1 d . . .
N6 N 0.6950(2) 0.2311(3) 0.71675(18) 0.0670(8) Uani 1 1 d . . .
C1 C 0.68246(16) 0.5234(2) 0.78116(14) 0.0288(5) Uani 1 1 d . . .
C2 C 0.78000(17) 0.5541(2) 0.82011(15) 0.0338(5) Uani 1 1 d . . .
C3 C 0.82354(16) 0.5149(2) 0.89430(15) 0.0344(5) Uani 1 1 d . . .
C4 C 0.76862(16) 0.4474(2) 0.92769(14) 0.0297(5) Uani 1 1 d . . .
C5 C 0.67031(14) 0.42311(18) 0.88659(12) 0.0224(4) Uani 1 1 d . . .
C6 C 0.60371(16) 0.3615(2) 0.92260(12) 0.0252(4) Uani 1 1 d . . .
C7 C 0.43211(16) 0.2849(2) 0.88186(13) 0.0240(4) Uani 1 1 d . . .
C8 C 0.37264(14) 0.40281(18) 0.86015(11) 0.0214(4) Uani 1 1 d . . .
C9 C 0.30998(15) 0.4412(2) 0.89698(13) 0.0264(4) Uani 1 1 d . . .
C10 C 0.25046(16) 0.5433(2) 0.86960(13) 0.0312(5) Uani 1 1 d . . .
C11 C 0.25638(16) 0.6058(2) 0.80718(14) 0.0309(5) Uani 1 1 d . . .
C12 C 0.32295(15) 0.5656(2) 0.77471(13) 0.0263(4) Uani 1 1 d . . .
C13 C 0.55661(16) 0.1727(2) 0.84587(12) 0.0250(4) Uani 1 1 d . . .
C14 C 0.49481(14) 0.1345(2) 0.76589(11) 0.0237(4) Uani 1 1 d . . .
C15 C 0.47842(17) 0.0114(2) 0.74483(13) 0.0309(5) Uani 1 1 d . . .
C16 C 0.42407(19) -0.0172(2) 0.66994(15) 0.0391(6) Uani 1 1 d . . .
C17 C 0.3884(2) 0.0771(2) 0.61791(15) 0.0396(6) Uani 1 1 d . . .
C18 C 0.40671(17) 0.1982(2) 0.64246(13) 0.0310(5) Uani 1 1 d . . .
C19 C 0.42324(16) 0.5569(2) 0.60284(12) 0.0276(5) Uani 1 1 d . . .
C20 C 0.3955(2) 0.6285(3) 0.53350(14) 0.0345(5) Uani 1 1 d . . .
C21 C 0.6717(2) 0.1700(3) 0.66431(18) 0.0480(7) Uani 1 1 d . . .
C22 C 0.6416(3) 0.0899(4) 0.5974(2) 0.0595(8) Uani 1 1 d . . .
H1 H 0.6520(16) 0.544(2) 0.7327(13) 0.021(6) Uiso 1 1 d . . .
H2 H 0.813(2) 0.599(3) 0.7943(16) 0.047(8) Uiso 1 1 d . . .
H3 H 0.888(2) 0.535(3) 0.9224(16) 0.048(8) Uiso 1 1 d . . .
H4 H 0.7951(17) 0.418(2) 0.9762(14) 0.028(6) Uiso 1 1 d . . .
H6A H 0.6405(18) 0.308(2) 0.9648(14) 0.032(6) Uiso 1 1 d . . .
H6B H 0.5734(17) 0.424(2) 0.9435(13) 0.026(6) Uiso 1 1 d . . .
H7A H 0.4461(17) 0.269(2) 0.9331(15) 0.030(6) Uiso 1 1 d . . .
H7B H 0.3944(18) 0.220(2) 0.8522(14) 0.035(7) Uiso 1 1 d . . .
H9 H 0.3102(17) 0.400(2) 0.9397(14) 0.029(6) Uiso 1 1 d . . .
H10 H 0.2061(19) 0.568(2) 0.8921(15) 0.040(7) Uiso 1 1 d . . .
H11 H 0.2185(18) 0.676(2) 0.7883(14) 0.035(6) Uiso 1 1 d . . .
H12 H 0.3300(16) 0.603(2) 0.7336(13) 0.024(6) Uiso 1 1 d . . .
H13A H 0.6292(18) 0.182(2) 0.8485(13) 0.029(6) Uiso 1 1 d . . .
H13B H 0.5557(17) 0.106(2) 0.8820(14) 0.030(6) Uiso 1 1 d . . .
H15 H 0.5024(17) -0.047(2) 0.7823(14) 0.029(6) Uiso 1 1 d . . .
H16 H 0.413(2) -0.099(3) 0.6546(17) 0.052(8) Uiso 1 1 d . . .
H17 H 0.355(2) 0.062(3) 0.5691(17) 0.049(8) Uiso 1 1 d . . .
H18 H 0.3855(17) 0.266(2) 0.6078(14) 0.027(6) Uiso 1 1 d . . .
H20A H 0.344(3) 0.675(3) 0.5287(18) 0.061(10) Uiso 1 1 d . . .
H20B H 0.450(3) 0.682(3) 0.534(2) 0.081(11) Uiso 1 1 d . . .
H20C H 0.384(2) 0.578(3) 0.493(2) 0.068(10) Uiso 1 1 d . . .
H22A H 0.580(3) 0.106(4) 0.562(2) 0.094(14) Uiso 1 1 d . . .
H22B H 0.681(3) 0.106(4) 0.566(2) 0.090(13) Uiso 1 1 d . . .
H22C H 0.641(3) 0.014(4) 0.613(2) 0.084(13) Uiso 1 1 d . . .

loop_
_atom_site_aniso_label
_atom_site_aniso_U_11
_atom_site_aniso_U_22
_atom_site_aniso_U_33
_atom_site_aniso_U_23
_atom_site_aniso_U_13
_atom_site_aniso_U_12
Zn1 0.02254(13) 0.02116(13) 0.02057(13) 0.00403(9) 0.00702(9) 0.00119(9)
Cl1 0.0367(3) 0.0360(3) 0.0266(3) -0.0027(2) 0.0090(2) -0.0017(2)
Cl2 0.0283(3) 0.0213(2) 0.0264(3) 0.0009(2) 0.0080(2) -0.00239(19)
O1 0.0585(12) 0.0437(11) 0.0629(13) 0.0162(10) 0.0271(10) 0.0162(9)
O2 0.0441(10) 0.0417(10) 0.0320(9) -0.0026(7) 0.0172(8) -0.0033(8)
O3 0.0609(13) 0.0973(19) 0.0592(14) -0.0491(13) 0.0032(11) -0.0127(13)
O4 0.0670(13) 0.0508(12) 0.0502(12) 0.0175(9) 0.0349(10) 0.0035(10)
O5 0.0298(8) 0.0329(9) 0.0529(11) 0.0051(8) 0.0098(8) 0.0099(7)
O6 0.0500(10) 0.0477(11) 0.0351(9) 0.0034(8) 0.0131(8) -0.0247(9)
O7 0.0304(8) 0.0269(8) 0.0411(9) -0.0062(7) 0.0078(7) 0.0065(7)
O8 0.0592(11) 0.0345(9) 0.0252(8) -0.0004(7) 0.0122(8) -0.0014(8)
N1 0.0246(8) 0.0200(8) 0.0268(9) 0.0016(7) 0.0115(7) 0.0006(7)
N2 0.0203(8) 0.0216(9) 0.0206(8) 0.0020(7) 0.0071(7) 0.0011(7)
N3 0.0204(8) 0.0194(8) 0.0246(9) 0.0013(7) 0.0060(7) -0.0005(7)
N4 0.0259(9) 0.0230(9) 0.0226(9) 0.0015(7) 0.0075(7) 0.0012(7)
N5 0.0342(10) 0.0295(10) 0.0275(10) 0.0049(8) 0.0115(8) 0.0009(8)
N6 0.0672(18) 0.0569(17) 0.077(2) -0.0033(15) 0.0255(16) 0.0166(14)
C1 0.0319(11) 0.0265(11) 0.0317(13) 0.0037(9) 0.0158(10) 0.0038(9)
C2 0.0298(11) 0.0254(11) 0.0537(15) 0.0005(11) 0.0240(11) -0.0011(9)
C3 0.0201(10) 0.0308(12) 0.0530(15) -0.0056(11) 0.0135(11) 0.0003(9)
C4 0.0250(11) 0.0277(11) 0.0331(13) -0.0005(10) 0.0062(9) 0.0040(9)
C5 0.0224(10) 0.0196(10) 0.0263(11) -0.0008(8) 0.0098(8) 0.0031(8)
C6 0.0250(10) 0.0270(11) 0.0207(10) 0.0012(9) 0.0046(9) 0.0006(9)
C7 0.0255(10) 0.0236(11) 0.0243(11) 0.0043(9) 0.0104(9) 0.0006(9)
C8 0.0189(9) 0.0216(10) 0.0213(10) -0.0016(8) 0.0040(8) -0.0034(8)
C9 0.0250(10) 0.0287(11) 0.0263(11) -0.0029(9) 0.0099(9) -0.0039(9)
C10 0.0263(11) 0.0309(12) 0.0384(13) -0.0082(10) 0.0139(10) -0.0005(9)
C11 0.0258(11) 0.0220(11) 0.0415(13) -0.0023(10) 0.0076(10) 0.0036(9)
C12 0.0247(10) 0.0233(10) 0.0278(11) 0.0033(9) 0.0057(9) -0.0004(8)
C13 0.0269(11) 0.0210(10) 0.0259(11) 0.0038(9) 0.0077(9) 0.0042(8)
C14 0.0224(10) 0.0243(10) 0.0248(10) 0.0026(8) 0.0088(8) 0.0015(8)
C15 0.0338(12) 0.0239(11) 0.0341(13) 0.0027(10) 0.0107(10) 0.0009(9)
C16 0.0453(14) 0.0266(12) 0.0427(15) -0.0069(11) 0.0120(11) -0.0057(11)
C17 0.0453(14) 0.0391(14) 0.0279(13) -0.0071(11) 0.0050(11) -0.0065(11)
C18 0.0351(12) 0.0303(12) 0.0256(11) 0.0013(10) 0.0081(10) 0.0006(10)
C19 0.0285(11) 0.0267(11) 0.0273(11) 0.0017(9) 0.0096(9) -0.0004(9)
C20 0.0396(14) 0.0352(13) 0.0288(13) 0.0114(11) 0.0119(11) 0.0042(11)
C21 0.0437(15) 0.0452(16) 0.0604(18) 0.0103(15) 0.0248(14) 0.0138(12)
C22 0.066(2) 0.059(2) 0.057(2) 0.0049(17) 0.0267(18) 0.0009(17)

loop_
_atom_type_symbol
_atom_type_description
_atom_type_scat_dispersion_real
_atom_type_scat_dispersion_imag
_atom_type_scat_source
C C 0.0033 0.0016 'International Tables Vol C Tables 4.2.6.8 and 6.1.1.4'
H H 0.0000 0.0000 'International Tables Vol C Tables 4.2.6.8 and 6.1.1.4'
N N 0.0061 0.0033 'International Tables Vol C Tables 4.2.6.8 and 6.1.1.4'
O O 0.0106 0.0060 'International Tables Vol C Tables 4.2.6.8 and 6.1.1.4'
Cl Cl 0.1484 0.1585 'International Tables Vol C Tables 4.2.6.8 and 6.1.1.4'
Zn Zn 0.2839 1.4301 'International Tables Vol C Tables 4.2.6.8 and 6.1.1.4'

loop_
_geom_angle_atom_site_label_1
_geom_angle_atom_site_label_2
_geom_angle_atom_site_label_3
_geom_angle
_geom_angle_site_symmetry_1
_geom_angle_site_symmetry_3
_geom_angle_publ_flag
N1 Zn1 N3 118.15(7) . . ?
N1 Zn1 N4 119.04(7) . . ?
N3 Zn1 N4 113.50(7) . . ?
N1 Zn1 N5 102.31(7) . . ?
N3 Zn1 N5 99.94(7) . . ?
N4 Zn1 N5 98.40(7) . . ?
N1 Zn1 N2 79.88(6) . . ?
N3 Zn1 N2 80.14(6) . . ?
N4 Zn1 N2 79.21(6) . . ?
N5 Zn1 N2 177.38(7) . . ?
O3 Cl1 O1 110.41(15) . . ?
O3 Cl1 O4 109.92(15) . . ?
O1 Cl1 O4 108.93(12) . . ?
O3 Cl1 O2 109.14(12) . . ?
O1 Cl1 O2 109.67(11) . . ?
O4 Cl1 O2 108.75(11) . . ?
O6 Cl2 O8 110.07(10) . . ?
O6 Cl2 O5 109.01(11) . . ?
O8 Cl2 O5 110.00(11) . . ?
O6 Cl2 O7 110.07(11) . . ?
O8 Cl2 O7 109.24(10) . . ?
O5 Cl2 O7 108.43(10) . . ?
C5 N1 C1 118.75(18) . . ?
C5 N1 Zn1 116.01(13) . . ?
C1 N1 Zn1 125.14(15) . . ?
C7 N2 C13 112.89(16) . . ?
C7 N2 C6 113.70(16) . . ?
C13 N2 C6 112.72(16) . . ?
C7 N2 Zn1 105.48(12) . . ?
C13 N2 Zn1 105.35(12) . . ?
C6 N2 Zn1 105.77(12) . . ?
C12 N3 C8 119.01(18) . . ?
C12 N3 Zn1 125.09(14) . . ?
C8 N3 Zn1 115.76(13) . . ?
C18 N4 C14 118.75(19) . . ?
C18 N4 Zn1 125.60(15) . . ?
C14 N4 Zn1 115.56(14) . . ?
C19 N5 Zn1 178.45(19) . . ?
N1 C1 C2 122.3(2) . . ?
N1 C1 H1 115.8(14) . . ?
C2 C1 H1 121.8(14) . . ?
C3 C2 C1 118.6(2) . . ?
C3 C2 H2 123.5(18) . . ?
C1 C2 H2 117.9(18) . . ?
C2 C3 C4 119.4(2) . . ?
C2 C3 H3 121.1(18) . . ?
C4 C3 H3 119.4(18) . . ?
C3 C4 C5 119.3(2) . . ?
C3 C4 H4 122.1(15) . . ?
C5 C4 H4 118.6(15) . . ?
N1 C5 C4 121.55(19) . . ?
N1 C5 C6 116.66(17) . . ?
C4 C5 C6 121.68(19) . . ?
N2 C6 C5 110.42(17) . . ?
N2 C6 H6A 111.2(15) . . ?
C5 C6 H6A 112.1(14) . . ?
N2 C6 H6B 107.6(14) . . ?
C5 C6 H6B 109.0(14) . . ?
H6A C6 H6B 106.5(19) . . ?
N2 C7 C8 111.05(16) . . ?
N2 C7 H7A 110.7(15) . . ?
C8 C7 H7A 109.6(15) . . ?
N2 C7 H7B 107.1(15) . . ?
C8 C7 H7B 108.2(15) . . ?
H7A C7 H7B 110(2) . . ?
N3 C8 C9 121.58(19) . . ?
N3 C8 C7 116.39(17) . . ?
C9 C8 C7 121.94(19) . . ?
C8 C9 C10 119.0(2) . . ?
C8 C9 H9 119.4(15) . . ?
C10 C9 H9 121.5(15) . . ?
C11 C10 C9 119.3(2) . . ?
C11 C10 H10 120.6(16) . . ?
C9 C10 H10 120.0(17) . . ?
C12 C11 C10 118.8(2) . . ?
C12 C11 H11 119.9(15) . . ?
C10 C11 H11 121.2(15) . . ?
N3 C12 C11 122.1(2) . . ?
N3 C12 H12 115.3(14) . . ?
C11 C12 H12 122.6(14) . . ?
N2 C13 C14 110.74(17) . . ?
N2 C13 H13A 107.8(13) . . ?
C14 C13 H13A 108.0(13) . . ?
N2 C13 H13B 113.5(13) . . ?
C14 C13 H13B 109.4(14) . . ?
H13A C13 H13B 107.2(18) . . ?
N4 C14 C15 121.84(19) . . ?
N4 C14 C13 116.21(18) . . ?
C15 C14 C13 121.90(19) . . ?
C16 C15 C14 119.0(2) . . ?
C16 C15 H15 123.2(16) . . ?
C14 C15 H15 117.8(16) . . ?
C17 C16 C15 119.4(2) . . ?
C17 C16 H16 120.5(18) . . ?
C15 C16 H16 120.1(18) . . ?
C16 C17 C18 119.0(2) . . ?
C16 C17 H17 121.5(19) . . ?
C18 C17 H17 119.5(19) . . ?
N4 C18 C17 122.1(2) . . ?
N4 C18 H18 116.4(14) . . ?
C17 C18 H18 121.4(14) . . ?
N5 C19 C20 179.6(3) . . ?
C19 C20 H20A 111(2) . . ?
C19 C20 H20B 110(2) . . ?
H20A C20 H20B 108(3) . . ?
C19 C20 H20C 110(2) . . ?
H20A C20 H20C 111(3) . . ?
H20B C20 H20C 106(3) . . ?
N6 C21 C22 179.3(4) . . ?
C21 C22 H22A 115(3) . . ?
C21 C22 H22B 111(2) . . ?
H22A C22 H22B 99(3) . . ?
C21 C22 H22C 108(3) . . ?
H22A C22 H22C 107(3) . . ?
H22B C22 H22C 117(3) . . ?

loop_
_geom_bond_atom_site_label_1
_geom_bond_atom_site_label_2
_geom_bond_distance
_geom_bond_site_symmetry_2
_geom_bond_publ_flag
Zn1 N1 2.0367(17) . ?
Zn1 N3 2.0415(16) . ?
Zn1 N4 2.0643(17) . ?
Zn1 N5 2.0820(18) . ?
Zn1 N2 2.2019(16) . ?
Cl1 O3 1.421(2) . ?
Cl1 O1 1.4353(19) . ?
Cl1 O4 1.4377(19) . ?
Cl1 O2 1.4444(17) . ?
Cl2 O6 1.4351(16) . ?
Cl2 O8 1.4363(17) . ?
Cl2 O5 1.4393(16) . ?
Cl2 O7 1.4449(16) . ?
N1 C5 1.344(3) . ?
N1 C1 1.348(3) . ?
N2 C7 1.470(3) . ?
N2 C13 1.473(3) . ?
N2 C6 1.473(3) . ?
N3 C12 1.345(3) . ?
N3 C8 1.347(3) . ?
N4 C18 1.345(3) . ?
N4 C14 1.350(3) . ?
N5 C19 1.137(3) . ?
N6 C21 1.134(4) . ?
C1 C2 1.379(3) . ?
C1 H1 0.89(2) . ?
C2 C3 1.377(4) . ?
C2 H2 0.93(3) . ?
C3 C4 1.380(3) . ?
C3 H3 0.91(3) . ?
C4 C5 1.381(3) . ?
C4 H4 0.91(2) . ?
C5 C6 1.511(3) . ?
C6 H6A 0.97(3) . ?
C6 H6B 0.96(2) . ?
C7 C8 1.512(3) . ?
C7 H7A 0.93(3) . ?
C7 H7B 0.94(3) . ?
C8 C9 1.382(3) . ?
C9 C10 1.383(3) . ?
C9 H9 0.92(2) . ?
C10 C11 1.381(3) . ?
C10 H10 0.92(3) . ?
C11 C12 1.377(3) . ?
C11 H11 0.93(3) . ?
C12 H12 0.91(2) . ?
C13 C14 1.508(3) . ?
C13 H13A 1.04(2) . ?
C13 H13B 1.00(2) . ?
C14 C15 1.386(3) . ?
C15 C16 1.381(3) . ?
C15 H15 0.92(3) . ?
C16 C17 1.380(4) . ?
C16 H16 0.93(3) . ?
C17 C18 1.384(3) . ?
C17 H17 0.89(3) . ?
C18 H18 0.95(2) . ?
C19 C20 1.444(3) . ?
C20 H20A 0.87(3) . ?
C20 H20B 0.97(4) . ?
C20 H20C 0.90(4) . ?
C21 C22 1.460(5) . ?
C22 H22A 0.92(4) . ?
C22 H22B 0.98(4) . ?
C22 H22C 0.87(4) . ?

loop_
_geom_torsion_atom_site_label_1
_geom_torsion_atom_site_label_2
_geom_torsion_atom_site_label_3
_geom_torsion_atom_site_label_4
_geom_torsion
_geom_torsion_site_symmetry_1
_geom_torsion_site_symmetry_2
_geom_torsion_site_symmetry_3
_geom_torsion_site_symmetry_4
_geom_torsion_publ_flag
N3 Zn1 N1 C5 63.39(16) . . . . ?
N4 Zn1 N1 C5 -81.14(15) . . . . ?
N5 Zn1 N1 C5 171.88(14) . . . . ?
N2 Zn1 N1 C5 -9.59(14) . . . . ?
N3 Zn1 N1 C1 -120.37(17) . . . . ?
N4 Zn1 N1 C1 95.11(17) . . . . ?
N5 Zn1 N1 C1 -11.88(18) . . . . ?
N2 Zn1 N1 C1 166.66(18) . . . . ?
N1 Zn1 N2 C7 145.71(13) . . . . ?
N3 Zn1 N2 C7 24.55(13) . . . . ?
N4 Zn1 N2 C7 -91.88(13) . . . . ?
N5 Zn1 N2 C7 -67.6(15) . . . . ?
N1 Zn1 N2 C13 -94.65(12) . . . . ?
N3 Zn1 N2 C13 144.19(13) . . . . ?
N4 Zn1 N2 C13 27.76(12) . . . . ?
N5 Zn1 N2 C13 52.1(15) . . . . ?
N1 Zn1 N2 C6 24.94(12) . . . . ?
N3 Zn1 N2 C6 -96.22(13) . . . . ?
N4 Zn1 N2 C6 147.35(13) . . . . ?
N5 Zn1 N2 C6 171.7(14) . . . . ?
N1 Zn1 N3 C12 93.78(17) . . . . ?
N4 Zn1 N3 C12 -119.82(16) . . . . ?
N5 Zn1 N3 C12 -16.05(18) . . . . ?
N2 Zn1 N3 C12 166.60(17) . . . . ?
N1 Zn1 N3 C8 -81.97(15) . . . . ?
N4 Zn1 N3 C8 64.44(15) . . . . ?
N5 Zn1 N3 C8 168.20(14) . . . . ?
N2 Zn1 N3 C8 -9.14(14) . . . . ?
N1 Zn1 N4 C18 -124.54(17) . . . . ?
N3 Zn1 N4 C18 89.38(18) . . . . ?
N5 Zn1 N4 C18 -15.37(18) . . . . ?
N2 Zn1 N4 C18 163.55(18) . . . . ?
N1 Zn1 N4 C14 59.15(16) . . . . ?
N3 Zn1 N4 C14 -86.93(15) . . . . ?
N5 Zn1 N4 C14 168.33(14) . . . . ?
N2 Zn1 N4 C14 -12.76(14) . . . . ?
N1 Zn1 N5 C19 -69(7) . . . . ?
N3 Zn1 N5 C19 53(7) . . . . ?
N4 Zn1 N5 C19 168(7) . . . . ?
N2 Zn1 N5 C19 144(6) . . . . ?
C5 N1 C1 C2 -1.0(3) . . . . ?
Zn1 N1 C1 C2 -177.13(16) . . . . ?
N1 C1 C2 C3 1.9(3) . . . . ?
C1 C2 C3 C4 -0.6(3) . . . . ?
C2 C3 C4 C5 -1.6(3) . . . . ?
C1 N1 C5 C4 -1.3(3) . . . . ?
Zn1 N1 C5 C4 175.20(16) . . . . ?
C1 N1 C5 C6 174.97(18) . . . . ?
Zn1 N1 C5 C6 -8.5(2) . . . . ?
C3 C4 C5 N1 2.6(3) . . . . ?
C3 C4 C5 C6 -173.5(2) . . . . ?
C7 N2 C6 C5 -150.61(17) . . . . ?
C13 N2 C6 C5 79.3(2) . . . . ?
Zn1 N2 C6 C5 -35.34(19) . . . . ?
N1 C5 C6 N2 31.2(2) . . . . ?
C4 C5 C6 N2 -152.50(19) . . . . ?
C13 N2 C7 C8 -149.81(17) . . . . ?
C6 N2 C7 C8 80.2(2) . . . . ?
Zn1 N2 C7 C8 -35.29(19) . . . . ?
C12 N3 C8 C9 -1.5(3) . . . . ?
Zn1 N3 C8 C9 174.54(15) . . . . ?
C12 N3 C8 C7 175.05(18) . . . . ?
Zn1 N3 C8 C7 -8.9(2) . . . . ?
N2 C7 C8 N3 31.5(3) . . . . ?
N2 C7 C8 C9 -151.94(19) . . . . ?
N3 C8 C9 C10 2.6(3) . . . . ?
C7 C8 C9 C10 -173.7(2) . . . . ?
C8 C9 C10 C11 -1.3(3) . . . . ?
C9 C10 C11 C12 -1.1(3) . . . . ?
C8 N3 C12 C11 -1.0(3) . . . . ?
Zn1 N3 C12 C11 -176.65(16) . . . . ?
C10 C11 C12 N3 2.3(3) . . . . ?
C7 N2 C13 C14 76.5(2) . . . . ?
C6 N2 C13 C14 -152.92(17) . . . . ?
Zn1 N2 C13 C14 -38.06(18) . . . . ?
C18 N4 C14 C15 0.1(3) . . . . ?
Zn1 N4 C14 C15 176.69(16) . . . . ?
C18 N4 C14 C13 177.71(18) . . . . ?
Zn1 N4 C14 C13 -5.7(2) . . . . ?
N2 C13 C14 N4 31.2(2) . . . . ?
N2 C13 C14 C15 -151.16(19) . . . . ?
N4 C14 C15 C16 -0.2(3) . . . . ?
C13 C14 C15 C16 -177.7(2) . . . . ?
C14 C15 C16 C17 0.6(4) . . . . ?
C15 C16 C17 C18 -1.0(4) . . . . ?
C14 N4 C18 C17 -0.5(3) . . . . ?
Zn1 N4 C18 C17 -176.67(18) . . . . ?
